data_7116788
loop_
_publ_author_name
'Robert M. Edkins'
'Elliott Hayden'
'Jonathan W. Steed'
'Katharina Fucke'

_publ_section_title
;
 Conserved hydrogen bonding in tetrahydrocarbazolone derivatives:
 influence of solution-state assembly on crystal form nucleation
;
_journal_name_full Chem.Commun.
_journal_page_first 5314
_journal_paper_doi 10.1039/C4cc10453F
_journal_volume 51
_journal_year 2015
_chemical_formula_moiety 'C13 H13 N O'
_chemical_formula_sum 'C13 H13 N O'
_chemical_formula_weight 199.25
_space_group_crystal_system monoclinic
_space_group_IT_number 14
_space_group_name_Hall '-P 2yn'
_space_group_name_H-M_alt 'P 1 21/n 1'
_symmetry_space_group_name_Hall '-P 2yn'
_symmetry_space_group_name_H-M 'P 1 21/n 1'
_audit_creation_date 2014-12-23
_audit_creation_method
;
Olex2 1.2-alpha
(compiled 2014.11.21 svn.r3092 for OlexSys, GUI svn.r4949)
;
_audit_update_record
;
2014-12-23 deposited with the CCDC.
2015-02-10 downloaded from the CCDC.
;
_cell_angle_alpha 90
_cell_angle_beta 93.912(3)
_cell_angle_gamma 90
_cell_formula_units_Z 4
_cell_length_a 10.5236(3)
_cell_length_b 7.1700(2)
_cell_length_c 13.5856(4)
_cell_measurement_temperature 120(2)
_cell_volume 1022.70(5)
_computing_molecular_graphics 'Olex2 (Dolomanov et al., 2009)'
_computing_publication_material 'Olex2 (Dolomanov et al., 2009)'
_diffrn_ambient_temperature 120(2)
_diffrn_measured_fraction_theta_full 0.999002
_diffrn_radiation_wavelength 0.71073
_diffrn_reflns_av_R_equivalents 0.0419
_diffrn_reflns_av_unetI/netI 0.0330
_diffrn_reflns_limit_h_max 15
_diffrn_reflns_limit_h_min -15
_diffrn_reflns_limit_k_max 10
_diffrn_reflns_limit_k_min -10
_diffrn_reflns_limit_l_max 20
_diffrn_reflns_limit_l_min -20
_diffrn_reflns_number 17019
_diffrn_reflns_theta_full 26.000000
_diffrn_reflns_theta_max 32.63
_diffrn_reflns_theta_min 2.84
_exptl_absorpt_coefficient_mu 0.082
_exptl_crystal_colour 'clear colourless'
_exptl_crystal_density_diffrn 1.2940
_exptl_crystal_description plate
_exptl_crystal_F_000 424.1847
_exptl_crystal_size_max 0.25
_exptl_crystal_size_mid 0.17
_exptl_crystal_size_min 0.02
_refine_diff_density_max 0.479216
_refine_diff_density_min -0.334646
_refine_diff_density_rms 0.071478
_refine_ls_d_res_high 0.659033
_refine_ls_d_res_low 6.776947
_refine_ls_goodness_of_fit_ref 1.043296
_refine_ls_matrix_type full
_refine_ls_number_constraints 19
_refine_ls_number_parameters 143
_refine_ls_number_reflns 3510
_refine_ls_number_restraints 0
_refine_ls_restrained_S_all 1.043296
_refine_ls_R_factor_all 0.062341
_refine_ls_R_factor_gt 0.047219
_refine_ls_shift/su_max 0.0002
_refine_ls_shift/su_mean 0.0000
_refine_ls_structure_factor_coef Fsqd
_refine_ls_weighting_details 'w=1/[\s^2^(Fo^2^)+(0.0587P)^2^+0.3164P] where P=(Fo^2^+2Fc^2^)/3'
_refine_ls_weighting_scheme calc
_refine_ls_wR_factor_ref 0.125187
_reflns_Friedel_coverage 0.0
_reflns_limit_h_max 12
_reflns_limit_h_min -15
_reflns_limit_k_max 10
_reflns_limit_k_min 0
_reflns_limit_l_max 20
_reflns_limit_l_min -11
_reflns_number_gt 2833
_reflns_number_total 3510
_reflns_threshold_expression I>=2u(I)
_cod_data_source_file c4cc10453f2.cif
_cod_data_source_block 11srv080
_cod_database_code 7116788
_olex2_refinement_description
;
;
_olex2_submission_special_instructions 'No special instructions were received'

loop_
_space_group_symop_id
_space_group_symop_operation_xyz
1 x,y,z
2 -x+1/2,y+1/2,-z+1/2
3 -x,-y,-z
4 x-1/2,-y-1/2,z-1/2

loop_
_atom_site_label
_atom_site_type_symbol
_atom_site_fract_x
_atom_site_fract_y
_atom_site_fract_z
_atom_site_U_iso_or_equiv
_atom_site_adp_type
_atom_site_occupancy
O1 O 1.14140(8) 0.06540(12) 0.44321(6) 0.02454(19) Uani 1.000000
N1 N 0.88936(8) 0.23659(13) 0.42290(7) 0.01727(18) Uani 1.000000
C6 C 0.98227(10) 0.49051(14) 0.35831(7) 0.01596(19) Uani 1.000000
C12 C 0.79432(9) 0.36366(14) 0.40049(7) 0.01592(19) Uani 1.000000
C7 C 0.84870(10) 0.52552(14) 0.36012(7) 0.01634(19) Uani 1.000000
C2 C 1.12555(10) 0.22398(15) 0.40985(7) 0.0171(2) Uani 1.000000
C3 C 1.23532(10) 0.34241(15) 0.38009(8) 0.0179(2) Uani 1.000000
H3a H 1.2695(8) 0.4115(7) 0.43730(9) 0.0214(2) Uiso 1.000000
H3b H 1.3018(6) 0.2610(5) 0.3589(6) 0.0214(2) Uiso 1.000000
C1 C 1.00276(9) 0.31417(14) 0.39751(7) 0.01602(19) Uani 1.000000
C10 C 0.58901(10) 0.49901(16) 0.38091(8) 0.0204(2) Uani 1.000000
H10 H 0.50156(10) 0.49402(16) 0.38687(8) 0.0245(3) Uiso 1.000000
C11 C 0.66247(10) 0.34739(15) 0.41214(8) 0.0180(2) Uani 1.000000
C8 C 0.77011(10) 0.67685(15) 0.33002(8) 0.0198(2) Uani 1.000000
H8 H 0.80418(10) 0.78428(15) 0.30392(8) 0.0237(3) Uiso 1.000000
C4 C 1.19850(10) 0.48072(15) 0.29690(8) 0.0204(2) Uani 1.000000
H4a H 1.27166(11) 0.5565(5) 0.2834(7) 0.0245(3) Uiso 1.000000
H4b H 1.1760(7) 0.4133(7) 0.2363(3) 0.0245(3) Uiso 1.000000
C5 C 1.08747(10) 0.60703(15) 0.32203(8) 0.0196(2) Uani 1.000000
H5a H 1.0568(2) 0.6776(12) 0.2643(4) 0.0235(2) Uiso 1.000000
H5b H 1.1161(3) 0.6974(10) 0.3719(5) 0.0235(2) Uiso 1.000000
C9 C 0.64115(11) 0.66105(16) 0.34039(8) 0.0216(2) Uani 1.000000
H9 H 0.58747(11) 0.75893(16) 0.32031(8) 0.0259(3) Uiso 1.000000
C13 C 0.60759(11) 0.17452(16) 0.45554(10) 0.0263(2) Uani 1.000000
H13a H 0.6219(9) 0.0697(3) 0.4138(4) 0.0395(4) Uiso 1.000000
H13b H 0.6481(7) 0.1527(8) 0.5200(3) 0.0395(4) Uiso 1.000000
H13c H 0.5177(2) 0.1909(6) 0.4606(7) 0.0395(4) Uiso 1.000000
H1 H 0.8809(16) 0.128(2) 0.4545(13) 0.040(5) Uiso 1.000000

loop_
_atom_site_aniso_label
_atom_site_aniso_U_11
_atom_site_aniso_U_22
_atom_site_aniso_U_33
_atom_site_aniso_U_12
_atom_site_aniso_U_13
_atom_site_aniso_U_23
O1 0.0200(4) 0.0215(4) 0.0328(4) 0.0038(3) 0.0061(3) 0.0080(3)
N1 0.0137(4) 0.0168(4) 0.0217(4) 0.0002(3) 0.0036(3) 0.0031(3)
C6 0.0165(4) 0.0169(4) 0.0147(4) -0.0005(3) 0.0026(3) 0.0003(3)
C12 0.0145(4) 0.0173(4) 0.0159(4) 0.0007(3) 0.0011(3) -0.0001(3)
C7 0.0168(4) 0.0172(4) 0.0151(4) 0.0010(3) 0.0019(3) 0.0004(3)
C2 0.0157(4) 0.0195(5) 0.0162(4) 0.0009(4) 0.0022(3) 0.0002(3)
C3 0.0141(4) 0.0194(5) 0.0204(5) -0.0009(4) 0.0033(3) -0.0002(4)
C1 0.0139(4) 0.0177(4) 0.0167(4) -0.0000(3) 0.0029(3) 0.0009(3)
C10 0.0147(4) 0.0238(5) 0.0226(5) 0.0021(4) -0.0001(4) -0.0002(4)
C11 0.0149(4) 0.0196(5) 0.0197(5) -0.0000(4) 0.0017(3) -0.0010(4)
C8 0.0212(5) 0.0190(5) 0.0192(5) 0.0021(4) 0.0014(4) 0.0041(4)
C4 0.0183(5) 0.0215(5) 0.0219(5) -0.0008(4) 0.0060(4) 0.0032(4)
C5 0.0189(5) 0.0180(5) 0.0223(5) -0.0003(4) 0.0052(4) 0.0035(4)
C9 0.0193(5) 0.0219(5) 0.0233(5) 0.0050(4) -0.0007(4) 0.0028(4)
C13 0.0164(5) 0.0233(5) 0.0395(7) -0.0021(4) 0.0044(4) 0.0053(5)

loop_
_atom_type_symbol
_atom_type_scat_dispersion_real
_atom_type_scat_dispersion_imag
_atom_type_scat_source
H 0.00000 0.00000 'International Tables Volume C Table 6.1.1.4 (pp. 500-502)'
C 0.00347 0.00161 'International Tables Volume C Table 6.1.1.4 (pp. 500-502)'
O 0.01158 0.00611 'International Tables Volume C Table 6.1.1.4 (pp. 500-502)'
N 0.00653 0.00323 'International Tables Volume C Table 6.1.1.4 (pp. 500-502)'

loop_
_geom_angle_atom_site_label_1
_geom_angle_atom_site_label_2
_geom_angle_atom_site_label_3
_geom_angle
C1 N1 C12 107.84(8)
H1 N1 C12 126.0(11)
H1 N1 C1 125.8(11)
C1 C6 C7 106.35(9)
C5 C6 C7 131.13(9)
C5 C6 C1 122.52(9)
C7 C12 N1 108.75(9)
C11 C12 N1 128.86(9)
C11 C12 C7 122.38(9)
C12 C7 C6 106.60(9)
C8 C7 C6 133.55(10)
C8 C7 C12 119.84(9)
C3 C2 O1 122.06(9)
C1 C2 O1 123.63(10)
C1 C2 C3 114.31(9)
H3a C3 C2 108.8(3)
H3b C3 C2 108.8(3)
H3b C3 H3a 108.0(12)
C4 C3 C2 113.66(8)
C4 C3 H3a 108.8(3)
C4 C3 H3b 108.8(3)
C6 C1 N1 110.46(9)
C2 C1 N1 124.89(9)
C2 C1 C6 124.65(9)
C11 C10 H10 118.59(6)
C9 C10 H10 118.59(6)
C9 C10 C11 122.81(10)
C10 C11 C12 115.69(10)
C13 C11 C12 121.22(9)
C13 C11 C10 123.09(10)
H8 C8 C7 120.99(6)
C9 C8 C7 118.03(10)
C9 C8 H8 120.99(6)
H4a C4 C3 109.7(3)
H4b C4 C3 109.7(3)
H4b C4 H4a 105.6(12)
C5 C4 C3 112.06(9)
C5 C4 H4a 109.7(3)
C5 C4 H4b 109.7(3)
C4 C5 C6 109.58(9)
H5a C5 C6 110.2(3)
H5a C5 C4 110.2(3)
H5b C5 C6 110.2(3)
H5b C5 C4 110.2(3)
H5b C5 H5a 106.6(12)
C8 C9 C10 121.25(10)
H9 C9 C10 119.38(6)
H9 C9 C8 119.38(6)
H13a C13 C11 109.5
H13b C13 C11 109.5
H13b C13 H13a 109.5
H13c C13 C11 109.5
H13c C13 H13a 109.5
H13c C13 H13b 109.5

loop_
_geom_bond_atom_site_label_1
_geom_bond_atom_site_label_2
_geom_bond_distance
O1 C2 1.2312(13)
N1 C12 1.3717(13)
N1 C1 1.3815(13)
N1 H1 0.894(18)
C6 C7 1.4297(14)
C6 C1 1.3832(14)
C6 C5 1.4970(14)
C12 C7 1.4206(14)
C12 C11 1.4120(14)
C7 C8 1.4080(14)
C2 C3 1.5108(14)
C2 C1 1.4445(14)
C3 H3a 0.9700
C3 H3b 0.9700
C3 C4 1.5334(15)
C10 H10 0.9300
C10 C11 1.3838(15)
C10 C9 1.4126(16)
C11 C13 1.5047(15)
C8 H8 0.9300
C8 C9 1.3785(15)
C4 H4a 0.9700
C4 H4b 0.9700
C4 C5 1.5351(15)
C5 H5a 0.9700
C5 H5b 0.9700
C9 H9 0.9300
C13 H13a 0.9600
C13 H13b 0.9600
C13 H13c 0.9600

loop_
_geom_hbond_atom_site_label_D
_geom_hbond_atom_site_label_H
_geom_hbond_atom_site_label_A
_geom_hbond_distance_DH
_geom_hbond_distance_HA
_geom_hbond_distance_DA
_geom_hbond_angle_DHA
_geom_hbond_site_symmetry_A
N1 H1 O1 0.894(18) 1.990(18) 2.8604(12) 164.0(16) 3_756
